data_1544271
loop_
_publ_author_name
'Maria Lalia-Kantouri'
'Christos D. Papadopoulos'
'Antonios G. Hatzidimitriou'
'Michael P. Sigalas'
'Miguel Quir\'os'
'Stavroula Skoulika'

_publ_section_title
;
 Different Geometries of Novel Cobalt(II) Compounds with
 2-Hydroxy-benzophenones and Neocuproine: Crystal and Molecular Structures
 of [Co(2-hydroxy-benzophenone)~2~(neoc)],
 [Co(2-hydroxy-4-methoxybenzophenone)(neoc)Br] and
 [Co(neoc)Br~2~].CH~3~OH.H~2~O
;
_journal_name_full Polyhedron
_journal_page_first 1306
_journal_page_last 1316
_journal_paper_doi 10.1016/j.poly.2012.06.012
_journal_volume 52
_journal_year 2013
_chemical_formula_moiety 'C40 H30 Co N2 O4'
_chemical_formula_sum 'C40 H30 Co N2 O4'
_chemical_formula_weight 661.59
_chemical_name_systematic
; 
 ? 
;
_space_group_IT_number 14
_symmetry_cell_setting monoclinic
_symmetry_space_group_name_Hall '-P 2ybc'
_symmetry_space_group_name_H-M 'P 1 21/c 1'
_atom_sites_solution_hydrogens geom
_atom_sites_solution_primary heavy
_atom_sites_solution_secondary difmap
_audit_creation_method SHELXL-97
_cell_angle_alpha 90.00
_cell_angle_beta 92.090(3)
_cell_angle_gamma 90.00
_cell_formula_units_Z 4
_cell_length_a 11.3689(17)
_cell_length_b 16.701(2)
_cell_length_c 17.007(3)
_cell_measurement_reflns_used 4673
_cell_measurement_temperature 298(2)
_cell_measurement_theta_max 23.6
_cell_measurement_theta_min 2.4
_cell_volume 3227.0(8)
_computing_cell_refinement 'Bruker SMART'
_computing_data_collection 'Bruker SMART (Bruker, 1999)'
_computing_data_reduction 'Bruker SAINT (Bruker, 1999)'
_computing_molecular_graphics 'Xtal_GX (Hall & du Boulay, 1997)'
_computing_publication_material SHELXL-97
_computing_structure_refinement 'SHELXL-97 (Sheldrick, 1997a)'
_computing_structure_solution 'SHELXS-97 (Sheldrick, 1997b)'
_diffrn_ambient_temperature 298(2)
_diffrn_detector_area_resol_mean 8.26
_diffrn_measured_fraction_theta_full 0.990
_diffrn_measured_fraction_theta_max 0.916
_diffrn_measurement_device_type 'Bruker SMART APEX CCD system'
_diffrn_measurement_method '\f and \w scans'
_diffrn_radiation_monochromator graphite
_diffrn_radiation_source 'fine-focus sealed tube'
_diffrn_radiation_type MoK\a
_diffrn_radiation_wavelength 0.71073
_diffrn_reflns_av_R_equivalents 0.0327
_diffrn_reflns_av_sigmaI/netI 0.0432
_diffrn_reflns_limit_h_max 15
_diffrn_reflns_limit_h_min -13
_diffrn_reflns_limit_k_max 20
_diffrn_reflns_limit_k_min -21
_diffrn_reflns_limit_l_max 20
_diffrn_reflns_limit_l_min -21
_diffrn_reflns_number 20209
_diffrn_reflns_theta_full 27.20
_diffrn_reflns_theta_max 28.38
_diffrn_reflns_theta_min 1.71
_diffrn_standards_decay_% 0.1
_diffrn_standards_number 322
_exptl_absorpt_coefficient_mu 0.577
_exptl_absorpt_correction_T_max 0.883
_exptl_absorpt_correction_T_min 0.657
_exptl_absorpt_correction_type multi-scan
_exptl_absorpt_process_details 'Bruker SADABS (Bruker, 1999)'
_exptl_crystal_colour red
_exptl_crystal_density_diffrn 1.362
_exptl_crystal_density_method 'not measured'
_exptl_crystal_description prismatic
_exptl_crystal_F_000 1372
_exptl_crystal_size_max 0.49
_exptl_crystal_size_mid 0.24
_exptl_crystal_size_min 0.22
_refine_diff_density_max 0.607
_refine_diff_density_min -0.277
_refine_diff_density_rms 0.061
_refine_ls_extinction_method none
_refine_ls_goodness_of_fit_ref 1.037
_refine_ls_hydrogen_treatment constr
_refine_ls_matrix_type full
_refine_ls_number_parameters 426
_refine_ls_number_reflns 7408
_refine_ls_number_restraints 0
_refine_ls_restrained_S_all 1.037
_refine_ls_R_factor_all 0.0733
_refine_ls_R_factor_gt 0.0550
_refine_ls_shift/su_max 0.003
_refine_ls_shift/su_mean 0.000
_refine_ls_structure_factor_coef Fsqd
_refine_ls_weighting_details 'calc w=1/[\s^2^(Fo^2^)+(0.0700P)^2^+0.7000P] where P=(Fo^2^+2Fc^2^)/3'
_refine_ls_weighting_scheme calc
_refine_ls_wR_factor_gt 0.1283
_refine_ls_wR_factor_ref 0.1380
_reflns_number_gt 5716
_reflns_number_total 7408
_reflns_threshold_expression I>2\s(I)
_cod_data_source_file concapo.cif
_cod_data_source_block concapo
_cod_original_cell_volume 3226.9(8)
_cod_original_sg_symbol_H-M 'P 21/c'
_cod_database_code 1544271

loop_
_symmetry_equiv_pos_as_xyz
'x, y, z'
'-x, y+1/2, -z+1/2'
'-x, -y, -z'
'x, -y-1/2, z-1/2'

loop_
_atom_site_label
_atom_site_type_symbol
_atom_site_fract_x
_atom_site_fract_y
_atom_site_fract_z
_atom_site_U_iso_or_equiv
_atom_site_adp_type
_atom_site_occupancy
_atom_site_symmetry_multiplicity
_atom_site_calc_flag
_atom_site_refinement_flags
_atom_site_disorder_assembly
_atom_site_disorder_group
Co Co 0.26635(3) 0.462956(18) 0.317751(18) 0.03557(12) Uani 1 1 d . . .
C1A C 0.3459(2) 0.37406(14) 0.18298(15) 0.0415(6) Uani 1 1 d . . .
O1A O 0.30201(16) 0.36922(10) 0.25195(10) 0.0457(4) Uani 1 1 d . . .
C2A C 0.4276(2) 0.43429(14) 0.15942(14) 0.0385(5) Uani 1 1 d . . .
C3A C 0.4661(3) 0.43283(16) 0.08134(15) 0.0473(6) Uani 1 1 d . . .
H3A H 0.5186 0.4720 0.0657 0.057 Uiso 1 1 d R . .
C4A C 0.4296(3) 0.37613(17) 0.02805(16) 0.0570(8) Uani 1 1 d . . .
H4A H 0.4549 0.3776 -0.0233 0.068 Uiso 1 1 d R . .
C5A C 0.3541(3) 0.31661(18) 0.05185(17) 0.0619(8) Uani 1 1 d . . .
H5A H 0.3303 0.2769 0.0164 0.074 Uiso 1 1 d R . .
C6A C 0.3139(3) 0.31519(16) 0.12631(17) 0.0547(7) Uani 1 1 d . . .
H6A H 0.2637 0.2740 0.1404 0.066 Uiso 1 1 d R . .
C7A C 0.4670(2) 0.49735(14) 0.21216(14) 0.0367(5) Uani 1 1 d . . .
O2A O 0.42303(15) 0.51133(10) 0.27693(9) 0.0414(4) Uani 1 1 d . . .
C1P C 0.5642(2) 0.55363(14) 0.19173(13) 0.0365(5) Uani 1 1 d . . .
C2P C 0.6740(2) 0.52825(17) 0.16911(16) 0.0493(6) Uani 1 1 d . . .
H2P H 0.6887 0.4740 0.1620 0.059 Uiso 1 1 d R . .
C3P C 0.7621(3) 0.5840(2) 0.15722(19) 0.0612(8) Uani 1 1 d . . .
H3P H 0.8360 0.5669 0.1426 0.073 Uiso 1 1 d R . .
C4P C 0.7409(3) 0.66405(19) 0.16681(18) 0.0596(8) Uani 1 1 d . . .
H4P H 0.8003 0.7010 0.1582 0.072 Uiso 1 1 d R . .
C5P C 0.6335(3) 0.68995(17) 0.18888(16) 0.0531(7) Uani 1 1 d . . .
H5P H 0.6193 0.7444 0.1950 0.064 Uiso 1 1 d R . .
C6P C 0.5454(2) 0.63472(15) 0.20224(15) 0.0435(6) Uani 1 1 d . . .
H6P H 0.4726 0.6524 0.2184 0.052 Uiso 1 1 d R . .
C1B C 0.2516(2) 0.63817(15) 0.33757(15) 0.0395(5) Uani 1 1 d . . .
O1B O 0.23778(15) 0.56936(10) 0.37124(10) 0.0432(4) Uani 1 1 d . . .
C2B C 0.2314(2) 0.65416(14) 0.25554(15) 0.0399(5) Uani 1 1 d . . .
C3B C 0.2609(2) 0.73001(16) 0.22525(17) 0.0481(6) Uani 1 1 d . . .
H3B H 0.2502 0.7393 0.1715 0.058 Uiso 1 1 d R . .
C4B C 0.3046(3) 0.78998(17) 0.27213(19) 0.0569(8) Uani 1 1 d . . .
H4B H 0.3263 0.8388 0.2507 0.068 Uiso 1 1 d R . .
C5B C 0.3157(3) 0.77661(17) 0.3528(2) 0.0608(8) Uani 1 1 d . . .
H5B H 0.3430 0.8178 0.3855 0.073 Uiso 1 1 d R . .
C6B C 0.2883(2) 0.70483(16) 0.38488(18) 0.0516(7) Uani 1 1 d . . .
H6B H 0.2934 0.6990 0.4393 0.062 Uiso 1 1 d R . .
C7B C 0.1859(2) 0.59230(15) 0.20243(15) 0.0419(6) Uani 1 1 d . . .
O2B O 0.18708(16) 0.52014(10) 0.21868(10) 0.0464(4) Uani 1 1 d . . .
C1Q C 0.1323(2) 0.61375(16) 0.12324(16) 0.0465(6) Uani 1 1 d . . .
C2Q C 0.0531(3) 0.67532(17) 0.11242(18) 0.0537(7) Uani 1 1 d . . .
H2Q H 0.0358 0.7081 0.1547 0.064 Uiso 1 1 d R . .
C3Q C -0.0015(3) 0.6891(2) 0.0396(2) 0.0709(9) Uani 1 1 d . . .
H3Q H -0.0569 0.7298 0.0336 0.085 Uiso 1 1 d R . .
C4Q C 0.0257(5) 0.6433(3) -0.0223(2) 0.1031(15) Uani 1 1 d . . .
H4Q H -0.0090 0.6540 -0.0716 0.124 Uiso 1 1 d R . .
C5Q C 0.1046(5) 0.5820(3) -0.0133(2) 0.126(2) Uani 1 1 d . . .
H5Q H 0.1218 0.5502 -0.0563 0.151 Uiso 1 1 d R . .
C6Q C 0.1576(4) 0.5663(3) 0.0598(2) 0.0898(13) Uani 1 1 d . . .
H6Q H 0.2108 0.5242 0.0658 0.108 Uiso 1 1 d R . .
N1N N 0.10714(17) 0.41525(12) 0.36733(12) 0.0387(5) Uani 1 1 d . . .
C1AN C 0.1204(2) 0.40998(13) 0.44720(14) 0.0375(5) Uani 1 1 d . . .
C2N C -0.0004(2) 0.40758(16) 0.33492(16) 0.0479(6) Uani 1 1 d . . .
C21N C -0.0142(3) 0.4055(2) 0.24732(18) 0.0712(10) Uani 1 1 d . . .
H21N H -0.0264 0.4589 0.2277 0.085 Uiso 1 1 d R . .
H22N H -0.0808 0.3728 0.2323 0.085 Uiso 1 1 d R . .
H23N H 0.0555 0.3835 0.2256 0.085 Uiso 1 1 d R . .
C3N C -0.0996(2) 0.40054(17) 0.3814(2) 0.0566(7) Uani 1 1 d . . .
H3N H -0.1742 0.3971 0.3573 0.068 Uiso 1 1 d R . .
C4N C -0.0877(2) 0.39874(17) 0.46056(19) 0.0570(7) Uani 1 1 d . . .
H4N H -0.1538 0.3956 0.4910 0.068 Uiso 1 1 d R . .
C4AN C 0.0251(2) 0.40159(15) 0.49668(16) 0.0459(6) Uani 1 1 d . . .
C5N C 0.0464(3) 0.39446(17) 0.57909(18) 0.0592(8) Uani 1 1 d . . .
H5N H -0.0169 0.3894 0.6118 0.071 Uiso 1 1 d R . .
C6N C 0.1562(3) 0.39472(17) 0.61064(17) 0.0591(8) Uani 1 1 d . . .
H6N H 0.1677 0.3905 0.6649 0.071 Uiso 1 1 d R . .
C6AN C 0.2557(3) 0.40143(15) 0.56208(15) 0.0473(6) Uani 1 1 d . . .
C7N C 0.3716(3) 0.39867(18) 0.59190(18) 0.0613(8) Uani 1 1 d . . .
H7N H 0.3871 0.3957 0.6459 0.074 Uiso 1 1 d R . .
C8N C 0.4614(3) 0.40010(19) 0.54156(18) 0.0624(8) Uani 1 1 d . . .
H8N H 0.5388 0.3986 0.5611 0.075 Uiso 1 1 d R . .
C9N C 0.4380(2) 0.40430(16) 0.45992(17) 0.0484(6) Uani 1 1 d . . .
C91N C 0.5361(3) 0.3955(2) 0.4039(2) 0.0649(8) Uani 1 1 d . . .
H91N H 0.5075 0.3683 0.3573 0.078 Uiso 1 1 d R . .
H92N H 0.5990 0.3650 0.4285 0.078 Uiso 1 1 d R . .
H93N H 0.5647 0.4475 0.3900 0.078 Uiso 1 1 d R . .
N10N N 0.32887(17) 0.41321(12) 0.43012(12) 0.0385(4) Uani 1 1 d . . .
C0AN C 0.2384(2) 0.41001(14) 0.48067(14) 0.0385(5) Uani 1 1 d . . .

loop_
_atom_site_aniso_label
_atom_site_aniso_U_11
_atom_site_aniso_U_22
_atom_site_aniso_U_33
_atom_site_aniso_U_23
_atom_site_aniso_U_13
_atom_site_aniso_U_12
Co 0.03721(19) 0.03532(19) 0.03437(19) 0.00224(13) 0.00387(13) -0.00151(13)
C1A 0.0501(15) 0.0348(12) 0.0396(14) 0.0024(10) -0.0007(11) 0.0059(10)
O1A 0.0610(12) 0.0339(9) 0.0429(10) 0.0015(7) 0.0109(8) -0.0027(8)
C2A 0.0478(14) 0.0363(12) 0.0314(12) 0.0023(10) 0.0012(10) 0.0036(10)
C3A 0.0604(17) 0.0454(14) 0.0362(14) 0.0045(11) 0.0034(12) -0.0018(12)
C4A 0.086(2) 0.0541(17) 0.0313(14) -0.0019(12) 0.0017(13) -0.0042(15)
C5A 0.095(2) 0.0481(17) 0.0420(16) -0.0075(13) -0.0081(15) -0.0071(16)
C6A 0.074(2) 0.0399(14) 0.0502(17) -0.0029(12) 0.0017(14) -0.0112(13)
C7A 0.0389(13) 0.0380(13) 0.0332(12) 0.0043(10) 0.0013(10) 0.0040(10)
O2A 0.0433(10) 0.0463(10) 0.0352(9) -0.0031(7) 0.0073(7) -0.0040(8)
C1P 0.0400(13) 0.0412(13) 0.0284(11) 0.0014(9) 0.0025(9) -0.0014(10)
C2P 0.0453(15) 0.0468(15) 0.0562(17) 0.0000(12) 0.0088(12) 0.0013(12)
C3P 0.0447(16) 0.071(2) 0.069(2) -0.0017(16) 0.0154(14) -0.0025(14)
C4P 0.0544(18) 0.0635(19) 0.0610(19) 0.0021(15) 0.0045(14) -0.0207(15)
C5P 0.0666(19) 0.0406(14) 0.0519(17) -0.0035(12) 0.0003(14) -0.0078(13)
C6P 0.0453(14) 0.0441(14) 0.0414(14) -0.0023(11) 0.0040(11) 0.0005(11)
C1B 0.0310(12) 0.0401(13) 0.0477(14) 0.0001(11) 0.0075(10) 0.0024(10)
O1B 0.0495(10) 0.0417(9) 0.0391(9) 0.0005(8) 0.0111(8) 0.0007(8)
C2B 0.0303(12) 0.0395(13) 0.0500(15) 0.0020(11) 0.0019(10) 0.0024(10)
C3B 0.0425(14) 0.0465(15) 0.0550(17) 0.0096(12) -0.0021(12) 0.0000(12)
C4B 0.0502(17) 0.0401(15) 0.080(2) 0.0100(14) -0.0072(15) -0.0050(12)
C5B 0.0595(18) 0.0423(15) 0.079(2) -0.0087(15) -0.0135(16) -0.0035(13)
C6B 0.0514(16) 0.0478(15) 0.0552(17) -0.0080(13) -0.0008(13) 0.0007(12)
C7B 0.0391(13) 0.0424(14) 0.0445(14) 0.0038(11) 0.0032(11) 0.0013(10)
O2B 0.0556(11) 0.0372(9) 0.0459(10) 0.0053(8) -0.0045(8) -0.0011(8)
C1Q 0.0485(15) 0.0467(15) 0.0440(15) 0.0054(12) -0.0009(12) 0.0004(12)
C2Q 0.0517(16) 0.0500(16) 0.0587(18) 0.0047(13) -0.0068(13) -0.0010(13)
C3Q 0.073(2) 0.067(2) 0.072(2) 0.0207(18) -0.0170(18) 0.0012(17)
C4Q 0.135(4) 0.117(4) 0.056(2) 0.013(2) -0.026(2) 0.020(3)
C5Q 0.181(5) 0.141(4) 0.054(2) -0.018(3) -0.017(3) 0.057(4)
C6Q 0.120(3) 0.093(3) 0.055(2) -0.0096(19) -0.007(2) 0.044(3)
N1N 0.0384(11) 0.0374(11) 0.0402(11) 0.0021(9) 0.0014(9) -0.0049(8)
C1AN 0.0429(13) 0.0305(12) 0.0393(13) 0.0012(10) 0.0056(10) -0.0017(10)
C2N 0.0407(14) 0.0480(15) 0.0546(16) 0.0039(12) -0.0017(12) -0.0078(11)
C21N 0.0556(19) 0.101(3) 0.0560(19) 0.0055(18) -0.0155(14) -0.0226(18)
C3N 0.0376(15) 0.0559(17) 0.076(2) 0.0000(15) -0.0010(13) -0.0084(12)
C4N 0.0411(15) 0.0538(17) 0.077(2) -0.0013(15) 0.0176(14) -0.0058(12)
C4AN 0.0509(16) 0.0358(13) 0.0521(16) 0.0000(11) 0.0155(12) -0.0024(11)
C5N 0.075(2) 0.0547(17) 0.0498(17) 0.0001(13) 0.0259(15) -0.0047(15)
C6N 0.086(2) 0.0577(18) 0.0347(14) 0.0034(13) 0.0142(14) -0.0006(16)
C6AN 0.0667(18) 0.0385(13) 0.0365(14) 0.0016(11) -0.0010(12) 0.0016(12)
C7N 0.077(2) 0.0631(19) 0.0425(16) 0.0052(14) -0.0185(15) 0.0042(16)
C8N 0.0545(18) 0.067(2) 0.064(2) 0.0065(15) -0.0211(15) 0.0035(15)
C9N 0.0403(14) 0.0448(15) 0.0597(18) 0.0075(12) -0.0037(12) 0.0022(11)
C91N 0.0401(16) 0.075(2) 0.079(2) 0.0069(17) 0.0008(14) 0.0077(14)
N10N 0.0370(11) 0.0382(11) 0.0404(11) 0.0019(9) 0.0001(8) -0.0009(8)
C0AN 0.0452(14) 0.0331(12) 0.0372(13) 0.0017(10) 0.0028(10) 0.0000(10)

loop_
_atom_type_symbol
_atom_type_description
_atom_type_scat_dispersion_real
_atom_type_scat_dispersion_imag
_atom_type_scat_source
C C 0.0033 0.0016 'International Tables Vol C Tables 4.2.6.8 and 6.1.1.4'
H H 0.0000 0.0000 'International Tables Vol C Tables 4.2.6.8 and 6.1.1.4'
N N 0.0061 0.0033 'International Tables Vol C Tables 4.2.6.8 and 6.1.1.4'
O O 0.0106 0.0060 'International Tables Vol C Tables 4.2.6.8 and 6.1.1.4'
Co Co 0.3494 0.9721 'International Tables Vol C Tables 4.2.6.8 and 6.1.1.4'

loop_
_geom_angle_atom_site_label_1
_geom_angle_atom_site_label_2
_geom_angle_atom_site_label_3
_geom_angle
_geom_angle_site_symmetry_1
_geom_angle_site_symmetry_3
O1A Co O1B 171.23(7) . .
O1A Co O2A 85.61(7) . .
O1B Co O2A 87.86(7) . .
O1A Co O2B 89.82(7) . .
O1B Co O2B 83.73(7) . .
O2A Co O2B 84.52(7) . .
O1A Co N1N 96.91(7) . .
O1B Co N1N 89.88(7) . .
O2A Co N1N 176.47(7) . .
O2B Co N1N 97.94(7) . .
O1A Co N10N 97.33(7) . .
O1B Co N10N 89.61(7) . .
O2A Co N10N 100.57(7) . .
O2B Co N10N 171.49(7) . .
N1N Co N10N 76.69(8) . .
O1A C1A C6A 118.4(2) . .
O1A C1A C2A 124.9(2) . .
C6A C1A C2A 116.7(2) . .
C1A O1A Co 123.92(15) . .
C3A C2A C1A 118.4(2) . .
C3A C2A C7A 119.7(2) . .
C1A C2A C7A 121.8(2) . .
C4A C3A C2A 122.6(3) . .
C4A C3A H3A 118.7 . .
C2A C3A H3A 118.7 . .
C3A C4A C5A 118.8(3) . .
C3A C4A H4A 120.6 . .
C5A C4A H4A 120.6 . .
C6A C5A C4A 121.1(3) . .
C6A C5A H5A 119.5 . .
C4A C5A H5A 119.4 . .
C5A C6A C1A 122.3(3) . .
C5A C6A H6A 118.8 . .
C1A C6A H6A 118.9 . .
O2A C7A C2A 124.0(2) . .
O2A C7A C1P 114.2(2) . .
C2A C7A C1P 121.8(2) . .
C7A O2A Co 126.34(16) . .
C6P C1P C2P 118.7(2) . .
C6P C1P C7A 117.7(2) . .
C2P C1P C7A 123.4(2) . .
C1P C2P C3P 119.8(3) . .
C1P C2P H2P 120.1 . .
C3P C2P H2P 120.1 . .
C4P C3P C2P 120.4(3) . .
C4P C3P H3P 119.8 . .
C2P C3P H3P 119.8 . .
C5P C4P C3P 120.4(3) . .
C5P C4P H4P 119.8 . .
C3P C4P H4P 119.8 . .
C4P C5P C6P 119.6(3) . .
C4P C5P H5P 120.2 . .
C6P C5P H5P 120.2 . .
C1P C6P C5P 120.9(3) . .
C1P C6P H6P 119.5 . .
C5P C6P H6P 119.5 . .
O1B C1B C6B 118.7(2) . .
O1B C1B C2B 125.3(2) . .
C6B C1B C2B 115.9(2) . .
C1B O1B Co 123.70(15) . .
C3B C2B C1B 119.4(2) . .
C3B C2B C7B 119.6(2) . .
C1B C2B C7B 120.9(2) . .
C4B C3B C2B 122.1(3) . .
C4B C3B H3B 119.0 . .
C2B C3B H3B 118.9 . .
C3B C4B C5B 118.5(3) . .
C3B C4B H4B 120.7 . .
C5B C4B H4B 120.8 . .
C6B C5B C4B 121.6(3) . .
C6B C5B H5B 119.2 . .
C4B C5B H5B 119.2 . .
C5B C6B C1B 121.9(3) . .
C5B C6B H6B 119.1 . .
C1B C6B H6B 119.0 . .
O2B C7B C2B 123.6(2) . .
O2B C7B C1Q 115.7(2) . .
C2B C7B C1Q 120.7(2) . .
C7B O2B Co 128.34(17) . .
C2Q C1Q C6Q 118.7(3) . .
C2Q C1Q C7B 122.8(2) . .
C6Q C1Q C7B 118.4(3) . .
C1Q C2Q C3Q 121.0(3) . .
C1Q C2Q H2Q 119.6 . .
C3Q C2Q H2Q 119.5 . .
C4Q C3Q C2Q 119.8(4) . .
C4Q C3Q H3Q 120.1 . .
C2Q C3Q H3Q 120.1 . .
C3Q C4Q C5Q 120.4(4) . .
C3Q C4Q H4Q 119.7 . .
C5Q C4Q H4Q 119.9 . .
C4Q C5Q C6Q 120.3(4) . .
C4Q C5Q H5Q 119.8 . .
C6Q C5Q H5Q 119.9 . .
C1Q C6Q C5Q 119.8(4) . .
C1Q C6Q H6Q 120.1 . .
C5Q C6Q H6Q 120.1 . .
C2N N1N C1AN 118.3(2) . .
C2N N1N Co 129.81(17) . .
C1AN N1N Co 110.25(15) . .
N1N C1AN C4AN 122.9(2) . .
N1N C1AN C0AN 117.5(2) . .
C4AN C1AN C0AN 119.5(2) . .
N1N C2N C3N 121.3(3) . .
N1N C2N C21N 118.6(2) . .
C3N C2N C21N 120.1(3) . .
C2N C21N H21N 109.5 . .
C2N C21N H22N 109.4 . .
H21N C21N H22N 109.5 . .
C2N C21N H23N 109.5 . .
H21N C21N H23N 109.5 . .
H22N C21N H23N 109.5 . .
C4N C3N C2N 120.6(3) . .
C4N C3N H3N 119.7 . .
C2N C3N H3N 119.7 . .
C3N C4N C4AN 119.6(3) . .
C3N C4N H4N 120.3 . .
C4AN C4N H4N 120.2 . .
C4N C4AN C1AN 117.0(3) . .
C4N C4AN C5N 123.4(3) . .
C1AN C4AN C5N 119.5(3) . .
C6N C5N C4AN 121.2(3) . .
C6N C5N H5N 119.4 . .
C4AN C5N H5N 119.4 . .
C5N C6N C6AN 120.9(3) . .
C5N C6N H6N 119.5 . .
C6AN C6N H6N 119.6 . .
C7N C6AN C0AN 117.4(3) . .
C7N C6AN C6N 123.0(3) . .
C0AN C6AN C6N 119.7(3) . .
C8N C7N C6AN 119.5(3) . .
C8N C7N H7N 120.3 . .
C6AN C7N H7N 120.2 . .
C7N C8N C9N 120.3(3) . .
C7N C8N H8N 119.8 . .
C9N C8N H8N 119.8 . .
N10N C9N C8N 121.4(3) . .
N10N C9N C91N 118.2(3) . .
C8N C9N C91N 120.3(3) . .
C9N C91N H91N 109.5 . .
C9N C91N H92N 109.5 . .
H91N C91N H92N 109.5 . .
C9N C91N H93N 109.4 . .
H91N C91N H93N 109.5 . .
H92N C91N H93N 109.5 . .
C9N N10N C0AN 118.0(2) . .
C9N N10N Co 130.25(18) . .
C0AN N10N Co 109.76(15) . .
N10N C0AN C6AN 123.1(2) . .
N10N C0AN C1AN 117.6(2) . .
C6AN C0AN C1AN 119.1(2) . .

loop_
_geom_bond_atom_site_label_1
_geom_bond_atom_site_label_2
_geom_bond_distance
_geom_bond_site_symmetry_2
Co O1A 1.9749(17) .
Co O1B 2.0278(17) .
Co O2A 2.0971(17) .
Co O2B 2.1101(17) .
Co N1N 2.176(2) .
Co N10N 2.179(2) .
C1A O1A 1.294(3) .
C1A C6A 1.415(4) .
C1A C2A 1.436(3) .
C2A C3A 1.414(3) .
C2A C7A 1.444(3) .
C3A C4A 1.365(4) .
C3A H3A 0.9300 .
C4A C5A 1.384(4) .
C4A H4A 0.9300 .
C5A C6A 1.362(4) .
C5A H5A 0.9300 .
C6A H6A 0.9300 .
C7A O2A 1.248(3) .
C7A C1P 1.501(3) .
C1P C6P 1.384(3) .
C1P C2P 1.386(4) .
C2P C3P 1.388(4) .
C2P H2P 0.9300 .
C3P C4P 1.369(4) .
C3P H3P 0.9300 .
C4P C5P 1.362(4) .
C4P H4P 0.9300 .
C5P C6P 1.386(4) .
C5P H5P 0.9300 .
C6P H6P 0.9300 .
C1B O1B 1.296(3) .
C1B C6B 1.427(4) .
C1B C2B 1.431(3) .
C2B C3B 1.412(3) .
C2B C7B 1.455(4) .
C3B C4B 1.363(4) .
C3B H3B 0.9300 .
C4B C5B 1.391(4) .
C4B H4B 0.9300 .
C5B C6B 1.358(4) .
C5B H5B 0.9300 .
C6B H6B 0.9300 .
C7B O2B 1.236(3) .
C7B C1Q 1.501(4) .
C1Q C2Q 1.375(4) .
C1Q C6Q 1.377(4) .
C2Q C3Q 1.383(4) .
C2Q H2Q 0.9300 .
C3Q C4Q 1.347(5) .
C3Q H3Q 0.9300 .
C4Q C5Q 1.366(6) .
C4Q H4Q 0.9300 .
C5Q C6Q 1.387(5) .
C5Q H5Q 0.9300 .
C6Q H6Q 0.9300 .
N1N C2N 1.329(3) .
N1N C1AN 1.364(3) .
C1AN C4AN 1.403(3) .
C1AN C0AN 1.438(3) .
C2N C3N 1.405(4) .
C2N C21N 1.493(4) .
C21N H21N 0.9601 .
C21N H22N 0.9601 .
C21N H23N 0.9601 .
C3N C4N 1.349(4) .
C3N H3N 0.9300 .
C4N C4AN 1.402(4) .
C4N H4N 0.9300 .
C4AN C5N 1.419(4) .
C5N C6N 1.340(5) .
C5N H5N 0.9300 .
C6N C6AN 1.429(4) .
C6N H6N 0.9300 .
C6AN C7N 1.396(4) .
C6AN C0AN 1.399(3) .
C7N C8N 1.356(4) .
C7N H7N 0.9300 .
C8N C9N 1.406(4) .
C8N H8N 0.9300 .
C9N N10N 1.331(3) .
C9N C91N 1.501(4) .
C91N H91N 0.9600 .
C91N H92N 0.9601 .
C91N H93N 0.9600 .
N10N C0AN 1.365(3) .

_cod_database_fobs_code 1544271
